data_4123998
loop_
_publ_author_name
'Bjoerling, T.'
'Haeussermann, U.'

_publ_section_title
;
 Polyanionic hydrides from polar intermetallics Ae E2 (Ae = Ca, Sr, Ba; E
 = Al, Ga, In)
;
_journal_name_full 'Journal of the American Chemical Society'
_journal_page_first 817
_journal_page_last 824
_journal_volume 128
_journal_year 2006
_chemical_formula_sum 'Ba D2 Ga2'
_chemical_name_systematic 'Ba Ga2 D2'
_space_group_IT_number 164
_symmetry_space_group_name_Hall '-P 3 2"'
_symmetry_space_group_name_H-M 'P -3 m 1'
_cell_angle_alpha 90
_cell_angle_beta 90
_cell_angle_gamma 120
_cell_formula_units_Z 1
_cell_length_a 4.5286
_cell_length_b 4.5286
_cell_length_c 4.8991
_cell_volume 87.011
_citation_journal_id_ASTM JACSAT
_cod_data_source_file Bjoerling_JACSAT_2006_698.cif
_cod_data_source_block D2Ba1Ga2
_cod_original_cell_volume 87.01115
_cod_original_formula_sum 'D2 Ba1 Ga2'
_cod_database_code 4123998

loop_
_symmetry_equiv_pos_as_xyz
x,y,z
-y,x-y,z
-x+y,-x,z
y,x,-z
-x,-x+y,-z
x-y,-y,-z
-x,-y,-z
y,-x+y,-z
x-y,x,-z
-y,-x,z
x,x-y,z
-x+y,y,z

loop_
_atom_site_label
_atom_site_type_symbol
_atom_site_fract_x
_atom_site_fract_y
_atom_site_fract_z
_atom_site_occupancy
_atom_site_U_iso_or_equiv
D1 D 0.3333 0.6667 0.1232 1 0.0
Ba1 Ba+2 0 0 0 1 0.0
Ga1 Ga 0.3333 0.6667 0.468 1 0.0
